data_4117656
loop_
_publ_author_name
'Soumya Sarkar'
'Kevin P. McGowan'
'Subramaniam Kuppuswamy'
'Ion Ghiviriga'
'Khalil A. Abboud'
'Adam S. Veige'

_publ_section_title
;
 An OCO3-Trianionic Pincer Tungsten(VI) Alkylidyne: Rational Design of a
 Highly Active Alkyne Polymerization Catalyst
;
_journal_name_full 'Journal of the American Chemical Society'
_journal_page_first 4509
_journal_page_last 4512
_journal_paper_doi 10.1021/ja2117975
_journal_volume 134
_journal_year 2012
_chemical_formula_sum 'C39 H54 O4 W'
_chemical_formula_weight 770.67
_chemical_name_systematic
; 

 ? 

;
_space_group_IT_number 2
_symmetry_cell_setting triclinic
_symmetry_space_group_name_Hall '-P 1'
_symmetry_space_group_name_H-M 'P -1'
_atom_sites_solution_hydrogens geom
_atom_sites_solution_primary direct
_atom_sites_solution_secondary difmap
_audit_creation_method SHELXL-97
_audit_update_record
;

2011-09-13 # Formatted by publCIF

;
_cell_angle_alpha 79.010(1)
_cell_angle_beta 84.608(1)
_cell_angle_gamma 63.709(1)
_cell_formula_units_Z 2
_cell_length_a 10.2871(2)
_cell_length_b 11.2440(2)
_cell_length_c 17.2488(3)
_cell_measurement_reflns_used 9843
_cell_measurement_temperature 100(2)
_cell_measurement_theta_max 27.93
_cell_measurement_theta_min 2.73
_cell_volume 1755.84(6)
_computing_cell_refinement 'Bruker APEX2'
_computing_data_collection 'Bruker APEX2 (Bruker, 2008)'
_computing_data_reduction 'Bruker SAINT (Bruker, 2008)'
_computing_molecular_graphics 'Bruker SHELXTL'
_computing_publication_material 'Bruker SHELXTL'
_computing_structure_refinement 'Bruker SHELXTL'
_computing_structure_solution 'Bruker SHELXTL (Bruker, 2008)'
_diffrn_ambient_temperature 100(2)
_diffrn_measured_fraction_theta_full 1.000
_diffrn_measured_fraction_theta_max 1.000
_diffrn_measurement_device_type 'Bruker APEX-II CCD'
_diffrn_measurement_method 'phi and omega scans'
_diffrn_radiation_monochromator graphite
_diffrn_radiation_source 'fine-focus sealed tube'
_diffrn_radiation_type MoK\a
_diffrn_radiation_wavelength 0.71073
_diffrn_reflns_av_R_equivalents 0.0491
_diffrn_reflns_av_sigmaI/netI 0.0437
_diffrn_reflns_limit_h_max 13
_diffrn_reflns_limit_h_min -13
_diffrn_reflns_limit_k_max 14
_diffrn_reflns_limit_k_min -14
_diffrn_reflns_limit_l_max 22
_diffrn_reflns_limit_l_min -22
_diffrn_reflns_number 29784
_diffrn_reflns_theta_full 27.50
_diffrn_reflns_theta_max 27.50
_diffrn_reflns_theta_min 2.05
_exptl_absorpt_coefficient_mu 3.327
_exptl_absorpt_correction_T_max 0.9274
_exptl_absorpt_correction_T_min 0.4485
_exptl_absorpt_correction_type numerical
_exptl_absorpt_process_details 'based on measured indexed crystal faces, Bruker SHELXTL  v6.14 (Bruker 2008)'
_exptl_crystal_colour yellow
_exptl_crystal_density_diffrn 1.458
_exptl_crystal_description plates
_exptl_crystal_F_000 788
_exptl_crystal_size_max 0.29
_exptl_crystal_size_mid 0.05
_exptl_crystal_size_min 0.02
_refine_diff_density_max 1.395
_refine_diff_density_min -1.602
_refine_diff_density_rms 0.103
_refine_ls_extinction_method none
_refine_ls_goodness_of_fit_ref 1.060
_refine_ls_hydrogen_treatment constr
_refine_ls_matrix_type full
_refine_ls_number_parameters 409
_refine_ls_number_reflns 8054
_refine_ls_number_restraints 0
_refine_ls_restrained_S_all 1.060
_refine_ls_R_factor_all 0.0300
_refine_ls_R_factor_gt 0.0254
_refine_ls_shift/su_max 0.001
_refine_ls_shift/su_mean 0.000
_refine_ls_structure_factor_coef Fsqd
_refine_ls_weighting_details 'calc w=1/[\s^2^(Fo^2^)+(0.0193P)^2^+0.8546P] where P=(Fo^2^+2Fc^2^)/3'
_refine_ls_weighting_scheme calc
_refine_ls_wR_factor_gt 0.0537
_refine_ls_wR_factor_ref 0.0547
_reflns_number_gt 7347
_reflns_number_total 8054
_reflns_threshold_expression I>2\s(I)
_cod_data_source_file ja2117975_si_002_1.cif
_cod_data_source_block ss72
_cod_database_code 4117656

loop_
_symmetry_equiv_pos_as_xyz
'x, y, z'
'-x, -y, -z'

loop_
_atom_site_label
_atom_site_type_symbol
_atom_site_fract_x
_atom_site_fract_y
_atom_site_fract_z
_atom_site_U_iso_or_equiv
_atom_site_adp_type
_atom_site_occupancy
_atom_site_symmetry_multiplicity
_atom_site_calc_flag
_atom_site_refinement_flags
W1 W 0.252468(13) 0.072302(12) 0.234416(7) 0.01081(4) Uani 1 1 d .
O1 O 0.0484(2) 0.1123(2) 0.24271(11) 0.0141(4) Uani 1 1 d .
O2 O 0.4335(2) -0.0889(2) 0.25031(11) 0.0136(4) Uani 1 1 d .
O3 O 0.2732(2) 0.1576(2) 0.13271(12) 0.0166(4) Uani 1 1 d .
O4 O 0.2348(3) -0.0779(2) 0.15361(14) 0.0263(5) Uani 1 1 d .
C1 C -0.0579(3) 0.1479(3) 0.29921(17) 0.0137(6) Uani 1 1 d .
C2 C -0.1830(3) 0.2720(3) 0.28678(17) 0.0152(6) Uani 1 1 d .
C3 C -0.2877(3) 0.2977(3) 0.34686(19) 0.0206(7) Uani 1 1 d .
H3A H -0.3718 0.3814 0.3404 0.025 Uiso 1 1 calc R
C4 C -0.2742(3) 0.2064(3) 0.41551(19) 0.0212(7) Uani 1 1 d .
H4A H -0.3467 0.2286 0.4557 0.025 Uiso 1 1 calc R
C5 C -0.1552(3) 0.0833(3) 0.42526(18) 0.0188(7) Uani 1 1 d .
H5A H -0.1473 0.0192 0.4715 0.023 Uiso 1 1 calc R
C6 C -0.0457(3) 0.0519(3) 0.36755(17) 0.0142(6) Uani 1 1 d .
C7 C 0.0761(3) -0.0858(3) 0.37774(17) 0.0142(6) Uani 1 1 d .
C8 C 0.0475(3) -0.1979(3) 0.39868(18) 0.0181(6) Uani 1 1 d .
H8A H -0.0497 -0.1861 0.4074 0.022 Uiso 1 1 calc R
C9 C 0.1604(3) -0.3270(3) 0.40689(18) 0.0187(7) Uani 1 1 d .
H9A H 0.1397 -0.4028 0.4211 0.022 Uiso 1 1 calc R
C10 C 0.3035(3) -0.3458(3) 0.39447(18) 0.0180(6) Uani 1 1 d .
H10A H 0.3795 -0.4345 0.3990 0.022 Uiso 1 1 calc R
C11 C 0.3365(3) -0.2358(3) 0.37539(17) 0.0145(6) Uani 1 1 d .
C12 C 0.2205(3) -0.1064(3) 0.36781(17) 0.0143(6) Uani 1 1 d .
H12A H 0.2411 -0.0304 0.3555 0.017 Uiso 1 1 calc R
C13 C 0.4891(3) -0.2556(3) 0.36589(17) 0.0142(6) Uani 1 1 d .
C14 C 0.5939(3) -0.3583(3) 0.41696(18) 0.0175(6) Uani 1 1 d .
H14A H 0.5653 -0.4097 0.4592 0.021 Uiso 1 1 calc R
C15 C 0.7385(3) -0.3856(3) 0.40650(18) 0.0193(7) Uani 1 1 d .
H15A H 0.8090 -0.4547 0.4417 0.023 Uiso 1 1 calc R
C16 C 0.7800(3) -0.3113(3) 0.34426(18) 0.0182(6) Uani 1 1 d .
H16A H 0.8798 -0.3311 0.3377 0.022 Uiso 1 1 calc R
C17 C 0.6810(3) -0.2084(3) 0.29070(17) 0.0153(6) Uani 1 1 d .
C18 C 0.5333(3) -0.1801(3) 0.30368(17) 0.0121(6) Uani 1 1 d .
C19 C -0.2060(3) 0.3753(3) 0.21024(18) 0.0176(6) Uani 1 1 d .
C20 C -0.3575(3) 0.4943(3) 0.2074(2) 0.0256(7) Uani 1 1 d .
H20A H -0.3668 0.5584 0.1586 0.038 Uiso 1 1 calc R
H20B H -0.3708 0.5392 0.2530 0.038 Uiso 1 1 calc R
H20C H -0.4314 0.4613 0.2090 0.038 Uiso 1 1 calc R
C21 C -0.1917(4) 0.3104(3) 0.13682(19) 0.0255(7) Uani 1 1 d .
H21A H -0.2102 0.3786 0.0892 0.038 Uiso 1 1 calc R
H21B H -0.2624 0.2730 0.1406 0.038 Uiso 1 1 calc R
H21C H -0.0936 0.2383 0.1340 0.038 Uiso 1 1 calc R
C22 C -0.0950(3) 0.4334(3) 0.20624(19) 0.0211(7) Uani 1 1 d .
H22A H -0.1058 0.4956 0.1564 0.032 Uiso 1 1 calc R
H22B H 0.0033 0.3599 0.2092 0.032 Uiso 1 1 calc R
H22C H -0.1116 0.4816 0.2506 0.032 Uiso 1 1 calc R
C23 C 0.7257(3) -0.1322(3) 0.22136(17) 0.0168(6) Uani 1 1 d .
C24 C 0.6753(4) 0.0157(3) 0.2321(2) 0.0237(7) Uani 1 1 d .
H24A H 0.5694 0.0597 0.2370 0.036 Uiso 1 1 calc R
H24B H 0.7063 0.0636 0.1862 0.036 Uiso 1 1 calc R
H24C H 0.7184 0.0174 0.2800 0.036 Uiso 1 1 calc R
C25 C 0.6770(3) -0.1392(3) 0.14211(18) 0.0204(7) Uani 1 1 d .
H25A H 0.5710 -0.0933 0.1395 0.031 Uiso 1 1 calc R
H25B H 0.7106 -0.2335 0.1367 0.031 Uiso 1 1 calc R
H25C H 0.7183 -0.0952 0.0992 0.031 Uiso 1 1 calc R
C26 C 0.8972(3) -0.1921(4) 0.2135(2) 0.0287(8) Uani 1 1 d .
H26A H 0.9371 -0.2871 0.2081 0.043 Uiso 1 1 calc R
H26B H 0.9367 -0.1843 0.2608 0.043 Uiso 1 1 calc R
H26C H 0.9235 -0.1420 0.1669 0.043 Uiso 1 1 calc R
C27 C 0.2968(4) 0.2688(3) 0.08709(19) 0.0207(7) Uani 1 1 d .
C28 C 0.3067(4) 0.3574(3) 0.1410(2) 0.0293(8) Uani 1 1 d .
H28A H 0.2172 0.3916 0.1724 0.044 Uiso 1 1 calc R
H28B H 0.3199 0.4332 0.1088 0.044 Uiso 1 1 calc R
H28C H 0.3894 0.3044 0.1763 0.044 Uiso 1 1 calc R
C29 C 0.1672(4) 0.3474(4) 0.0320(2) 0.0294(8) Uani 1 1 d .
H29A H 0.0779 0.3826 0.0634 0.044 Uiso 1 1 calc R
H29B H 0.1614 0.2876 -0.0007 0.044 Uiso 1 1 calc R
H29C H 0.1793 0.4223 -0.0021 0.044 Uiso 1 1 calc R
C30 C 0.4362(4) 0.2071(4) 0.0401(2) 0.0272(8) Uani 1 1 d .
H30A H 0.4296 0.1440 0.0103 0.041 Uiso 1 1 calc R
H30B H 0.5181 0.1589 0.0764 0.041 Uiso 1 1 calc R
H30C H 0.4507 0.2784 0.0035 0.041 Uiso 1 1 calc R
C31 C 0.1387(5) -0.0273(4) 0.0890(2) 0.0367(10) Uani 1 1 d .
H31A H 0.1508 0.0480 0.0541 0.044 Uiso 1 1 calc R
H31B H 0.0369 0.0059 0.1081 0.044 Uiso 1 1 calc R
C32 C 0.1754(4) -0.1413(4) 0.0450(2) 0.0285(8) Uani 1 1 d .
H32A H 0.2364 -0.1349 -0.0021 0.034 Uiso 1 1 calc R
H32B H 0.0863 -0.1416 0.0279 0.034 Uiso 1 1 calc R
C33 C 0.2582(4) -0.2671(3) 0.1046(2) 0.0237(7) Uani 1 1 d .
H33A H 0.1964 -0.3130 0.1262 0.028 Uiso 1 1 calc R
H33B H 0.3461 -0.3310 0.0802 0.028 Uiso 1 1 calc R
C34 C 0.2971(7) -0.2143(4) 0.1675(3) 0.079(2) Uani 1 1 d .
H34A H 0.2641 -0.2466 0.2196 0.095 Uiso 1 1 calc R
H34B H 0.4038 -0.2487 0.1690 0.095 Uiso 1 1 calc R
C35 C 0.2653(3) 0.1666(3) 0.30242(17) 0.0135(6) Uani 1 1 d .
C36 C 0.2743(3) 0.2288(3) 0.36992(18) 0.0163(6) Uani 1 1 d .
C37 C 0.1229(4) 0.2952(4) 0.4070(2) 0.0283(8) Uani 1 1 d .
H37A H 0.0577 0.3679 0.3681 0.042 Uiso 1 1 calc R
H37B H 0.1292 0.3319 0.4529 0.042 Uiso 1 1 calc R
H37C H 0.0852 0.2279 0.4238 0.042 Uiso 1 1 calc R
C38 C 0.3332(4) 0.3338(4) 0.3437(2) 0.0278(8) Uani 1 1 d .
H38A H 0.2665 0.4078 0.3058 0.042 Uiso 1 1 calc R
H38B H 0.4286 0.2920 0.3186 0.042 Uiso 1 1 calc R
H38C H 0.3422 0.3688 0.3897 0.042 Uiso 1 1 calc R
C39 C 0.3778(4) 0.1165(3) 0.4317(2) 0.0275(8) Uani 1 1 d .
H39A H 0.4745 0.0744 0.4080 0.041 Uiso 1 1 calc R
H39B H 0.3412 0.0487 0.4494 0.041 Uiso 1 1 calc R
H39C H 0.3836 0.1551 0.4769 0.041 Uiso 1 1 calc R

loop_
_atom_site_aniso_label
_atom_site_aniso_U_11
_atom_site_aniso_U_22
_atom_site_aniso_U_33
_atom_site_aniso_U_23
_atom_site_aniso_U_13
_atom_site_aniso_U_12
W1 0.01233(6) 0.00939(6) 0.00996(6) -0.00165(4) -0.00012(4) -0.00404(4)
O1 0.0144(10) 0.0164(11) 0.0122(10) -0.0038(9) 0.0018(8) -0.0072(9)
O2 0.0122(10) 0.0127(10) 0.0135(10) -0.0015(8) -0.0002(8) -0.0034(8)
O3 0.0193(11) 0.0164(11) 0.0118(10) -0.0007(9) 0.0015(8) -0.0066(9)
O4 0.0329(13) 0.0152(11) 0.0277(13) -0.0073(10) -0.0151(11) -0.0033(10)
C1 0.0128(14) 0.0173(15) 0.0138(15) -0.0062(12) 0.0018(11) -0.0079(12)
C2 0.0179(15) 0.0169(15) 0.0123(15) -0.0038(12) -0.0020(12) -0.0081(13)
C3 0.0161(15) 0.0197(16) 0.0236(17) -0.0079(14) -0.0003(13) -0.0038(13)
C4 0.0166(15) 0.0289(18) 0.0186(16) -0.0095(14) 0.0063(12) -0.0093(14)
C5 0.0192(16) 0.0256(17) 0.0139(15) -0.0032(13) -0.0001(12) -0.0117(14)
C6 0.0131(14) 0.0178(15) 0.0143(15) -0.0052(12) -0.0004(11) -0.0079(12)
C7 0.0169(15) 0.0158(15) 0.0106(14) -0.0028(12) 0.0003(11) -0.0077(12)
C8 0.0186(15) 0.0233(17) 0.0162(15) -0.0035(13) 0.0008(12) -0.0125(14)
C9 0.0236(16) 0.0204(16) 0.0174(16) -0.0023(13) 0.0031(13) -0.0154(14)
C10 0.0207(16) 0.0150(15) 0.0165(16) -0.0024(13) 0.0014(12) -0.0066(13)
C11 0.0184(15) 0.0140(15) 0.0104(14) -0.0024(12) 0.0015(11) -0.0067(12)
C12 0.0169(15) 0.0165(15) 0.0116(14) -0.0030(12) 0.0027(11) -0.0094(13)
C13 0.0175(15) 0.0115(14) 0.0134(15) -0.0056(12) -0.0002(12) -0.0046(12)
C14 0.0213(16) 0.0173(16) 0.0137(15) -0.0036(12) 0.0012(12) -0.0080(13)
C15 0.0203(16) 0.0169(16) 0.0163(16) -0.0015(13) -0.0042(12) -0.0038(13)
C16 0.0143(15) 0.0186(16) 0.0206(16) -0.0049(13) -0.0022(12) -0.0052(13)
C17 0.0166(15) 0.0146(15) 0.0155(15) -0.0068(12) -0.0020(12) -0.0054(12)
C18 0.0144(14) 0.0098(14) 0.0120(14) -0.0046(11) -0.0015(11) -0.0040(11)
C19 0.0194(16) 0.0165(16) 0.0164(16) -0.0027(13) -0.0005(12) -0.0071(13)
C20 0.0222(17) 0.0194(17) 0.0292(19) -0.0013(15) -0.0020(14) -0.0044(14)
C21 0.035(2) 0.0198(17) 0.0202(17) -0.0015(14) -0.0062(14) -0.0099(15)
C22 0.0227(17) 0.0150(16) 0.0230(17) -0.0011(13) -0.0002(13) -0.0065(13)
C23 0.0253(16) 0.0098(14) 0.0078(14) -0.0024(11) -0.0055(12) 0.0004(12)
C24 0.0282(18) 0.0266(18) 0.0228(17) -0.0012(14) 0.0001(14) -0.0189(15)
C25 0.0178(16) 0.0260(18) 0.0152(16) -0.0032(13) 0.0035(12) -0.0083(14)
C26 0.0180(17) 0.041(2) 0.0268(19) 0.0001(16) 0.0009(14) -0.0154(16)
C27 0.0256(17) 0.0159(16) 0.0168(16) 0.0031(13) 0.0034(13) -0.0086(14)
C28 0.044(2) 0.0162(17) 0.031(2) 0.0000(15) -0.0006(17) -0.0174(16)
C29 0.0289(19) 0.0246(19) 0.0216(18) 0.0068(15) 0.0010(15) -0.0045(15)
C30 0.0281(18) 0.0282(19) 0.0206(18) 0.0040(15) 0.0043(14) -0.0122(16)
C31 0.053(3) 0.0234(19) 0.031(2) -0.0001(16) -0.0239(18) -0.0118(18)
C32 0.0280(19) 0.030(2) 0.0255(19) -0.0123(16) -0.0049(15) -0.0068(16)
C33 0.0216(17) 0.0190(17) 0.0310(19) -0.0118(15) 0.0004(14) -0.0063(14)
C34 0.127(5) 0.014(2) 0.088(4) 0.001(2) -0.086(4) -0.011(3)
C35 0.0136(14) 0.0140(15) 0.0118(14) -0.0004(12) 0.0014(11) -0.0059(12)
C36 0.0179(15) 0.0145(15) 0.0154(15) -0.0048(12) -0.0004(12) -0.0052(12)
C37 0.0259(18) 0.036(2) 0.0250(18) -0.0165(16) 0.0022(14) -0.0116(16)
C38 0.038(2) 0.0254(19) 0.0282(19) -0.0078(15) -0.0009(16) -0.0203(17)
C39 0.038(2) 0.0229(18) 0.0237(18) -0.0047(15) -0.0108(15) -0.0129(16)

loop_
_atom_type_symbol
_atom_type_description
_atom_type_scat_dispersion_real
_atom_type_scat_dispersion_imag
_atom_type_scat_source
C C 0.0033 0.0016 'International Tables Vol C Tables 4.2.6.8 and 6.1.1.4'
H H 0.0000 0.0000 'International Tables Vol C Tables 4.2.6.8 and 6.1.1.4'
O O 0.0106 0.0060 'International Tables Vol C Tables 4.2.6.8 and 6.1.1.4'
W W -0.8490 6.8722 'International Tables Vol C Tables 4.2.6.8 and 6.1.1.4'

loop_
_geom_angle_atom_site_label_1
_geom_angle_atom_site_label_2
_geom_angle_atom_site_label_3
_geom_angle
C35 W1 O3 107.42(11)
C35 W1 O2 102.22(11)
O3 W1 O2 103.51(9)
C35 W1 O1 101.61(11)
O3 W1 O1 104.20(9)
O2 W1 O1 135.67(8)
C35 W1 O4 173.32(11)
O3 W1 O4 79.21(9)
O2 W1 O4 74.94(8)
O1 W1 O4 77.11(8)
C1 O1 W1 136.20(17)
C18 O2 W1 145.75(18)
C27 O3 W1 145.37(19)
C34 O4 C31 110.6(3)
C34 O4 W1 127.4(2)
C31 O4 W1 121.55(19)
O1 C1 C6 118.0(3)
O1 C1 C2 121.2(3)
C6 C1 C2 120.6(3)
C3 C2 C1 117.1(3)
C3 C2 C19 120.6(3)
C1 C2 C19 122.3(3)
C4 C3 C2 122.7(3)
C4 C3 H3A 118.6
C2 C3 H3A 118.6
C5 C4 C3 119.6(3)
C5 C4 H4A 120.2
C3 C4 H4A 120.2
C4 C5 C6 120.4(3)
C4 C5 H5A 119.8
C6 C5 H5A 119.8
C5 C6 C1 119.4(3)
C5 C6 C7 118.7(3)
C1 C6 C7 121.8(3)
C8 C7 C12 118.4(3)
C8 C7 C6 120.0(3)
C12 C7 C6 121.6(3)
C9 C8 C7 120.5(3)
C9 C8 H8A 119.8
C7 C8 H8A 119.8
C8 C9 C10 120.4(3)
C8 C9 H9A 119.8
C10 C9 H9A 119.8
C9 C10 C11 120.7(3)
C9 C10 H10A 119.6
C11 C10 H10A 119.6
C10 C11 C12 117.8(3)
C10 C11 C13 120.8(3)
C12 C11 C13 121.4(3)
C7 C12 C11 122.3(3)
C7 C12 H12A 118.9
C11 C12 H12A 118.9
C14 C13 C18 119.0(3)
C14 C13 C11 119.0(3)
C18 C13 C11 121.8(3)
C15 C14 C13 120.6(3)
C15 C14 H14A 119.7
C13 C14 H14A 119.7
C14 C15 C16 119.5(3)
C14 C15 H15A 120.3
C16 C15 H15A 120.3
C15 C16 C17 122.7(3)
C15 C16 H16A 118.6
C17 C16 H16A 118.6
C16 C17 C18 116.8(3)
C16 C17 C23 123.0(3)
C18 C17 C23 120.2(3)
O2 C18 C13 118.7(2)
O2 C18 C17 119.5(3)
C13 C18 C17 121.3(3)
C20 C19 C22 107.1(3)
C20 C19 C2 112.1(3)
C22 C19 C2 109.2(2)
C20 C19 C21 106.8(3)
C22 C19 C21 110.6(3)
C2 C19 C21 111.0(3)
C19 C20 H20A 109.5
C19 C20 H20B 109.5
H20A C20 H20B 109.5
C19 C20 H20C 109.5
H20A C20 H20C 109.5
H20B C20 H20C 109.5
C19 C21 H21A 109.5
C19 C21 H21B 109.5
H21A C21 H21B 109.5
C19 C21 H21C 109.5
H21A C21 H21C 109.5
H21B C21 H21C 109.5
C19 C22 H22A 109.5
C19 C22 H22B 109.5
H22A C22 H22B 109.5
C19 C22 H22C 109.5
H22A C22 H22C 109.5
H22B C22 H22C 109.5
C17 C23 C25 113.9(3)
C17 C23 C24 110.8(2)
C25 C23 C24 111.1(2)
C17 C23 C26 111.1(2)
C25 C23 C26 104.4(2)
C24 C23 C26 104.9(3)
C23 C24 H24A 109.5
C23 C24 H24B 109.5
H24A C24 H24B 109.5
C23 C24 H24C 109.5
H24A C24 H24C 109.5
H24B C24 H24C 109.5
C23 C25 H25A 109.5
C23 C25 H25B 109.5
H25A C25 H25B 109.5
C23 C25 H25C 109.5
H25A C25 H25C 109.5
H25B C25 H25C 109.5
C23 C26 H26A 109.5
C23 C26 H26B 109.5
H26A C26 H26B 109.5
C23 C26 H26C 109.5
H26A C26 H26C 109.5
H26B C26 H26C 109.5
O3 C27 C30 106.4(3)
O3 C27 C28 110.9(3)
C30 C27 C28 111.7(3)
O3 C27 C29 105.8(3)
C30 C27 C29 110.7(3)
C28 C27 C29 111.0(3)
C27 C28 H28A 109.5
C27 C28 H28B 109.5
H28A C28 H28B 109.5
C27 C28 H28C 109.5
H28A C28 H28C 109.5
H28B C28 H28C 109.5
C27 C29 H29A 109.5
C27 C29 H29B 109.5
H29A C29 H29B 109.5
C27 C29 H29C 109.5
H29A C29 H29C 109.5
H29B C29 H29C 109.5
C27 C30 H30A 109.5
C27 C30 H30B 109.5
H30A C30 H30B 109.5
C27 C30 H30C 109.5
H30A C30 H30C 109.5
H30B C30 H30C 109.5
O4 C31 C32 107.0(3)
O4 C31 H31A 110.3
C32 C31 H31A 110.3
O4 C31 H31B 110.3
C32 C31 H31B 110.3
H31A C31 H31B 108.6
C31 C32 C33 104.2(3)
C31 C32 H32A 110.9
C33 C32 H32A 110.9
C31 C32 H32B 110.9
C33 C32 H32B 110.9
H32A C32 H32B 108.9
C34 C33 C32 103.7(3)
C34 C33 H33A 111.0
C32 C33 H33A 111.0
C34 C33 H33B 111.0
C32 C33 H33B 111.0
H33A C33 H33B 109.0
O4 C34 C33 110.6(3)
O4 C34 H34A 109.5
C33 C34 H34A 109.5
O4 C34 H34B 109.5
C33 C34 H34B 109.5
H34A C34 H34B 108.1
C36 C35 W1 170.7(2)
C35 C36 C38 111.9(3)
C35 C36 C37 109.2(2)
C38 C36 C37 109.5(3)
C35 C36 C39 108.2(2)
C38 C36 C39 108.4(3)
C37 C36 C39 109.5(3)
C36 C37 H37A 109.5
C36 C37 H37B 109.5
H37A C37 H37B 109.5
C36 C37 H37C 109.5
H37A C37 H37C 109.5
H37B C37 H37C 109.5
C36 C38 H38A 109.5
C36 C38 H38B 109.5
H38A C38 H38B 109.5
C36 C38 H38C 109.5
H38A C38 H38C 109.5
H38B C38 H38C 109.5
C36 C39 H39A 109.5
C36 C39 H39B 109.5
H39A C39 H39B 109.5
C36 C39 H39C 109.5
H39A C39 H39C 109.5
H39B C39 H39C 109.5

loop_
_geom_bond_atom_site_label_1
_geom_bond_atom_site_label_2
_geom_bond_distance
W1 C35 1.774(3)
W1 O3 1.874(2)
W1 O2 1.9354(19)
W1 O1 1.9393(19)
W1 O4 2.459(2)
O1 C1 1.366(3)
O2 C18 1.356(3)
O3 C27 1.449(4)
O4 C34 1.357(4)
O4 C31 1.418(4)
C1 C6 1.412(4)
C1 C2 1.413(4)
C2 C3 1.395(4)
C2 C19 1.543(4)
C3 C4 1.385(5)
C3 H3A 0.9500
C4 C5 1.375(4)
C4 H4A 0.9500
C5 C6 1.399(4)
C5 H5A 0.9500
C6 C7 1.488(4)
C7 C8 1.394(4)
C7 C12 1.397(4)
C8 C9 1.391(4)
C8 H8A 0.9500
C9 C10 1.393(4)
C9 H9A 0.9500
C10 C11 1.396(4)
C10 H10A 0.9500
C11 C12 1.406(4)
C11 C13 1.483(4)
C12 H12A 0.9500
C13 C14 1.400(4)
C13 C18 1.408(4)
C14 C15 1.380(4)
C14 H14A 0.9500
C15 C16 1.386(4)
C15 H15A 0.9500
C16 C17 1.398(4)
C16 H16A 0.9500
C17 C18 1.412(4)
C17 C23 1.494(4)
C19 C20 1.537(4)
C19 C22 1.538(4)
C19 C21 1.543(4)
C20 H20A 0.9800
C20 H20B 0.9800
C20 H20C 0.9800
C21 H21A 0.9800
C21 H21B 0.9800
C21 H21C 0.9800
C22 H22A 0.9800
C22 H22B 0.9800
C22 H22C 0.9800
C23 C25 1.526(4)
C23 C24 1.551(4)
C23 C26 1.588(4)
C24 H24A 0.9800
C24 H24B 0.9800
C24 H24C 0.9800
C25 H25A 0.9800
C25 H25B 0.9800
C25 H25C 0.9800
C26 H26A 0.9800
C26 H26B 0.9800
C26 H26C 0.9800
C27 C30 1.520(5)
C27 C28 1.526(5)
C27 C29 1.528(4)
C28 H28A 0.9800
C28 H28B 0.9800
C28 H28C 0.9800
C29 H29A 0.9800
C29 H29B 0.9800
C29 H29C 0.9800
C30 H30A 0.9800
C30 H30B 0.9800
C30 H30C 0.9800
C31 C32 1.500(5)
C31 H31A 0.9900
C31 H31B 0.9900
C32 C33 1.526(5)
C32 H32A 0.9900
C32 H32B 0.9900
C33 C34 1.493(5)
C33 H33A 0.9900
C33 H33B 0.9900
C34 H34A 0.9900
C34 H34B 0.9900
C35 C36 1.497(4)
C36 C38 1.531(4)
C36 C37 1.535(4)
C36 C39 1.540(4)
C37 H37A 0.9800
C37 H37B 0.9800
C37 H37C 0.9800
C38 H38A 0.9800
C38 H38B 0.9800
C38 H38C 0.9800
C39 H39A 0.9800
C39 H39B 0.9800
C39 H39C 0.9800
